data_2213639
loop_
_publ_author_name
'Chen, Xin'
'Yu, Ming'

_publ_section_title
;(<i>E</i>)-2-[(1,5-Dimethyl-3-oxo-2-phenyl-2,3-dihydro-1<i>H</i>-pyrazol-4-ylimino)methylene]phenyl
 benzenesulfonate
;
_journal_coeditor_code AT2134
_journal_issue 6
_journal_name_full 'Acta Crystallographica Section E'
_journal_page_first o2936
_journal_page_last o2938
_journal_paper_doi 10.1107/S1600536806043546
_journal_volume 63
_journal_year 2007
_chemical_formula_iupac 'C24 H21 N3 O4 S'
_chemical_formula_moiety 'C24 H21 N3 O4 S'
_chemical_formula_sum 'C24 H21 N3 O4 S'
_chemical_formula_weight 447.51
_chemical_name_systematic
;
(<i>E</i>)-2-[(1,5-Dimethyl-3-oxo-2-phenyl-2,3-dihydro-1<i>H</i>-pyrazol-4-
ylimino)methylene]phenyl benzenesulfonate
;
_space_group_IT_number 7
_symmetry_cell_setting monoclinic
_symmetry_space_group_name_Hall 'P -2yc'
_symmetry_space_group_name_H-M 'P 1 c 1'
_atom_sites_solution_hydrogens geom
_atom_sites_solution_primary direct
_atom_sites_solution_secondary difmap
_audit_creation_method SHELXL97
_cell_angle_alpha 90.00
_cell_angle_beta 98.896(13)
_cell_angle_gamma 90.00
_cell_formula_units_Z 2
_cell_length_a 8.822(7)
_cell_length_b 10.793(8)
_cell_length_c 11.029(8)
_cell_measurement_reflns_used 1280
_cell_measurement_temperature 294(2)
_cell_measurement_theta_max 22.98
_cell_measurement_theta_min 2.34
_cell_volume 1037.5(14)
_computing_cell_refinement 'SAINT (Bruker, 1999)'
_computing_data_collection 'SMART (Bruker, 1999)'
_computing_data_reduction SAINT
_computing_molecular_graphics 'SHELXTL (Sheldrick, 1997b)'
_computing_publication_material SHELXTL
_computing_structure_refinement 'SHELXL97 (Sheldrick, 1997a)'
_computing_structure_solution 'SHELXS97 (Sheldrick, 1997a)'
_diffrn_ambient_temperature 294(2)
_diffrn_measured_fraction_theta_full 0.997
_diffrn_measured_fraction_theta_max 0.997
_diffrn_measurement_device_type 'Bruker SMART APEX CCD area-detector'
_diffrn_measurement_method '\f and \w'
_diffrn_radiation_monochromator graphite
_diffrn_radiation_source 'fine-focus sealed tube'
_diffrn_radiation_type MoK\a
_diffrn_radiation_wavelength 0.71073
_diffrn_reflns_av_R_equivalents 0.0430
_diffrn_reflns_av_sigmaI/netI 0.0610
_diffrn_reflns_limit_h_max 6
_diffrn_reflns_limit_h_min -10
_diffrn_reflns_limit_k_max 12
_diffrn_reflns_limit_k_min -12
_diffrn_reflns_limit_l_max 13
_diffrn_reflns_limit_l_min -10
_diffrn_reflns_number 4141
_diffrn_reflns_theta_full 25.01
_diffrn_reflns_theta_max 25.01
_diffrn_reflns_theta_min 1.89
_diffrn_standards_number 0
_exptl_absorpt_coefficient_mu 0.195
_exptl_absorpt_correction_T_max 0.969
_exptl_absorpt_correction_T_min 0.941
_exptl_absorpt_correction_type multi-scan
_exptl_absorpt_process_details '(SADABS; Sheldrick, 1996)'
_exptl_crystal_colour yellow
_exptl_crystal_density_diffrn 1.432
_exptl_crystal_density_method 'not measured'
_exptl_crystal_description block
_exptl_crystal_F_000 468
_exptl_crystal_size_max 0.24
_exptl_crystal_size_mid 0.20
_exptl_crystal_size_min 0.16
_refine_diff_density_max 0.228
_refine_diff_density_min -0.431
_refine_ls_abs_structure_details 'Flack (1983), with 256 Friedel pairs'
_refine_ls_abs_structure_Flack 0.5(2)
_refine_ls_extinction_method none
_refine_ls_goodness_of_fit_ref 1.021
_refine_ls_hydrogen_treatment constr
_refine_ls_matrix_type full
_refine_ls_number_parameters 292
_refine_ls_number_reflns 2092
_refine_ls_number_restraints 2
_refine_ls_restrained_S_all 1.021
_refine_ls_R_factor_all 0.0704
_refine_ls_R_factor_gt 0.0447
_refine_ls_shift/su_max 0.007
_refine_ls_shift/su_mean 0.001
_refine_ls_structure_factor_coef Fsqd
_refine_ls_weighting_details 'calc w = 1/[\s^2^(Fo^2^)+(0.0613P)^2^] where P=(Fo^2^+2Fc^2^)/3'
_refine_ls_weighting_scheme calc
_refine_ls_wR_factor_gt 0.0941
_refine_ls_wR_factor_ref 0.1101
_reflns_number_gt 1621
_reflns_number_total 2092
_reflns_threshold_expression I>2\s(I)
_cod_data_source_file at2134.cif
_cod_data_source_block I
_cod_original_sg_symbol_H-M 'P c'
_cod_database_code 2213639
_cod_database_fobs_code 2213639

loop_
_symmetry_equiv_pos_as_xyz
'x, y, z'
'x, -y, z+1/2'

loop_
_atom_site_type_symbol
_atom_site_label
_atom_site_fract_x
_atom_site_fract_y
_atom_site_fract_z
_atom_site_U_iso_or_equiv
_atom_site_adp_type
_atom_site_calc_flag
_atom_site_refinement_flags
_atom_site_occupancy
S S1 0.97999(19) 0.21638(11) 1.21168(15) 0.0377(3) Uani d . 1
O O1 0.9790(5) 0.2292(3) 1.0846(4) 0.0569(11) Uani d . 1
O O2 1.1186(4) 0.1796(3) 1.2858(4) 0.0498(10) Uani d . 1
O O3 0.8471(4) 0.1231(3) 1.2316(3) 0.0349(8) Uani d . 1
O O4 0.5268(5) 0.2426(3) 0.8969(4) 0.0457(10) Uani d . 1
N N1 0.6227(5) -0.0358(4) 0.9182(4) 0.0344(10) Uani d . 1
N N2 0.3830(5) 0.0603(4) 0.6497(4) 0.0352(10) Uani d . 1
N N3 0.3897(5) 0.1718(4) 0.7149(4) 0.0356(10) Uani d . 1
C C1 0.9070(6) 0.3476(4) 1.2737(5) 0.0326(12) Uani d . 1
C C2 0.7719(6) 0.3989(5) 1.2155(5) 0.0445(14) Uani d . 1
H H2 0.7192 0.3635 1.1444 0.053 Uiso calc R 1
C C3 0.7171(7) 0.5027(5) 1.2647(6) 0.0503(15) Uani d . 1
H H3 0.6274 0.5399 1.2262 0.060 Uiso calc R 1
C C4 0.7945(7) 0.5518(5) 1.3709(6) 0.0525(16) Uani d . 1
H H4 0.7556 0.6212 1.4053 0.063 Uiso calc R 1
C C5 0.9271(8) 0.5003(5) 1.4261(6) 0.0565(17) Uani d . 1
H H5 0.9796 0.5357 1.4974 0.068 Uiso calc R 1
C C6 0.9846(7) 0.3967(5) 1.3782(5) 0.0472(15) Uani d . 1
H H6 1.0752 0.3606 1.4167 0.057 Uiso calc R 1
C C7 0.8741(6) -0.0036(4) 1.2073(5) 0.0310(12) Uani d . 1
C C8 0.9600(6) -0.0697(5) 1.2975(5) 0.0400(14) Uani d . 1
H H8 1.0012 -0.0326 1.3713 0.048 Uiso calc R 1
C C9 0.9845(7) -0.1939(5) 1.2766(6) 0.0488(16) Uani d . 1
H H9 1.0430 -0.2418 1.3364 0.059 Uiso calc R 1
C C10 0.9215(7) -0.2458(5) 1.1664(5) 0.0466(15) Uani d . 1
H H10 0.9399 -0.3289 1.1516 0.056 Uiso calc R 1
C C11 0.8336(6) -0.1786(5) 1.0795(5) 0.0407(13) Uani d . 1
H H11 0.7915 -0.2163 1.0061 0.049 Uiso calc R 1
C C12 0.8048(6) -0.0531(4) 1.0977(5) 0.0330(12) Uani d . 1
C C13 0.7053(6) 0.0182(5) 1.0053(5) 0.0354(12) Uani d . 1
H H13 0.7029 0.1041 1.0110 0.042 Uiso calc R 1
C C14 0.5280(6) 0.0286(4) 0.8295(5) 0.0322(12) Uani d . 1
C C15 0.4563(6) -0.0242(4) 0.7248(5) 0.0319(12) Uani d . 1
C C16 0.4868(6) 0.1573(5) 0.8240(5) 0.0344(12) Uani d . 1
C C17 0.4522(6) -0.1582(4) 0.6918(5) 0.0420(14) Uani d . 1
H H17A 0.5216 -0.2031 0.7517 0.063 Uiso calc R 1
H H17B 0.4822 -0.1683 0.6124 0.063 Uiso calc R 1
H H17C 0.3500 -0.1895 0.6901 0.063 Uiso calc R 1
C C18 0.2493(7) 0.0396(5) 0.5589(5) 0.0477(14) Uani d . 1
H H18A 0.2596 -0.0377 0.5180 0.072 Uiso calc R 1
H H18B 0.2396 0.1057 0.4999 0.072 Uiso calc R 1
H H18C 0.1595 0.0372 0.5982 0.072 Uiso calc R 1
C C19 0.3770(6) 0.2864(5) 0.6480(5) 0.0365(12) Uani d . 1
C C20 0.4375(7) 0.2975(5) 0.5430(5) 0.0448(15) Uani d . 1
H H20 0.4845 0.2305 0.5109 0.054 Uiso calc R 1
C C21 0.4276(8) 0.4120(6) 0.4845(6) 0.0566(16) Uani d . 1
H H21 0.4637 0.4213 0.4102 0.068 Uiso calc R 1
C C22 0.3647(8) 0.5108(6) 0.5361(7) 0.0622(18) Uani d . 1
H H22 0.3632 0.5881 0.4989 0.075 Uiso calc R 1
C C23 0.3041(8) 0.4971(5) 0.6415(6) 0.0539(17) Uani d . 1
H H23 0.2591 0.5645 0.6747 0.065 Uiso calc R 1
C C24 0.3093(7) 0.3838(5) 0.6991(5) 0.0459(15) Uani d . 1
H H24 0.2679 0.3735 0.7711 0.055 Uiso calc R 1

loop_
_atom_site_aniso_label
_atom_site_aniso_U_11
_atom_site_aniso_U_22
_atom_site_aniso_U_33
_atom_site_aniso_U_12
_atom_site_aniso_U_13
_atom_site_aniso_U_23
S1 0.0431(8) 0.0266(7) 0.0442(8) -0.0009(7) 0.0091(6) -0.0030(7)
O1 0.089(3) 0.038(2) 0.048(3) -0.006(2) 0.027(2) -0.0044(19)
O2 0.038(2) 0.035(2) 0.073(3) 0.0053(19) -0.0031(19) -0.0066(19)
O3 0.036(2) 0.0218(17) 0.047(2) -0.0015(15) 0.0076(15) -0.0009(15)
O4 0.061(3) 0.025(2) 0.046(2) 0.0008(18) -0.0059(19) -0.0012(17)
N1 0.038(2) 0.028(2) 0.038(3) 0.002(2) 0.009(2) -0.001(2)
N2 0.044(3) 0.024(2) 0.035(2) -0.002(2) -0.003(2) -0.0018(19)
N3 0.045(3) 0.024(2) 0.036(2) -0.002(2) -0.001(2) 0.0014(18)
C1 0.035(3) 0.024(3) 0.038(3) 0.000(2) 0.004(2) 0.001(2)
C2 0.045(3) 0.031(3) 0.054(4) 0.001(3) -0.002(3) 0.001(3)
C3 0.049(4) 0.039(3) 0.063(4) 0.010(3) 0.009(3) 0.008(3)
C4 0.067(4) 0.026(3) 0.067(4) 0.009(3) 0.018(3) -0.003(3)
C5 0.070(5) 0.036(3) 0.057(4) 0.003(3) -0.008(3) -0.013(3)
C6 0.046(3) 0.034(3) 0.058(4) 0.008(3) -0.004(3) 0.000(3)
C7 0.037(3) 0.019(2) 0.038(3) 0.004(2) 0.009(2) 0.000(2)
C8 0.045(3) 0.038(3) 0.036(3) 0.003(3) 0.001(3) -0.002(2)
C9 0.053(4) 0.034(3) 0.057(4) 0.008(3) -0.001(3) 0.011(3)
C10 0.054(4) 0.024(3) 0.060(4) 0.006(3) 0.004(3) -0.001(3)
C11 0.047(3) 0.028(3) 0.046(3) 0.003(3) 0.003(3) -0.007(2)
C12 0.035(3) 0.024(3) 0.042(3) 0.001(2) 0.008(2) 0.001(2)
C13 0.041(3) 0.023(3) 0.041(3) 0.000(2) 0.004(2) -0.003(2)
C14 0.034(3) 0.027(3) 0.034(3) -0.003(2) 0.000(2) 0.003(2)
C15 0.035(3) 0.023(2) 0.038(3) -0.007(2) 0.009(2) -0.001(2)
C16 0.044(3) 0.025(3) 0.036(3) -0.007(2) 0.009(3) -0.001(2)
C17 0.044(4) 0.026(3) 0.057(4) 0.001(2) 0.011(3) -0.007(3)
C18 0.052(3) 0.037(3) 0.050(3) -0.002(3) -0.004(3) -0.004(3)
C19 0.038(3) 0.030(3) 0.038(3) -0.001(2) -0.003(2) 0.006(2)
C20 0.053(4) 0.041(4) 0.040(4) -0.002(3) 0.006(3) 0.004(3)
C21 0.062(4) 0.059(4) 0.049(4) -0.011(4) 0.009(3) 0.011(3)
C22 0.073(5) 0.037(4) 0.070(5) -0.003(3) -0.010(4) 0.019(3)
C23 0.068(5) 0.027(3) 0.062(4) 0.001(3) -0.005(4) 0.001(3)
C24 0.045(3) 0.035(3) 0.055(4) -0.001(3) -0.002(3) 0.005(3)

loop_
_atom_type_symbol
_atom_type_description
_atom_type_scat_dispersion_real
_atom_type_scat_dispersion_imag
_atom_type_scat_source
C C 0.0033 0.0016 'International Tables Vol C Tables 4.2.6.8 and 6.1.1.4'
H H 0.0000 0.0000 'International Tables Vol C Tables 4.2.6.8 and 6.1.1.4'
N N 0.0061 0.0033 'International Tables Vol C Tables 4.2.6.8 and 6.1.1.4'
O O 0.0106 0.0060 'International Tables Vol C Tables 4.2.6.8 and 6.1.1.4'
S S 0.1246 0.1234 'International Tables Vol C Tables 4.2.6.8 and 6.1.1.4'

loop_
_geom_angle_atom_site_label_1
_geom_angle_atom_site_label_2
_geom_angle_atom_site_label_3
_geom_angle
O1 S1 O2 118.3(3)
O1 S1 O3 108.0(2)
O2 S1 O3 109.4(2)
O1 S1 C1 111.5(2)
O2 S1 C1 109.9(2)
O3 S1 C1 97.8(2)
C7 O3 S1 115.8(3)
C13 N1 C14 121.8(4)
C15 N2 N3 107.0(4)
C15 N2 C18 126.4(4)
N3 N2 C18 117.1(4)
C16 N3 N2 108.9(4)
C16 N3 C19 122.4(4)
N2 N3 C19 119.0(4)
C6 C1 C2 121.7(5)
C6 C1 S1 118.9(4)
C2 C1 S1 119.3(4)
C3 C2 C1 118.6(5)
C3 C2 H2 120.7
C1 C2 H2 120.7
C2 C3 C4 119.8(5)
C2 C3 H3 120.1
C4 C3 H3 120.1
C5 C4 C3 120.6(5)
C5 C4 H4 119.7
C3 C4 H4 119.7
C4 C5 C6 120.6(5)
C4 C5 H5 119.7
C6 C5 H5 119.7
C1 C6 C5 118.6(5)
C1 C6 H6 120.7
C5 C6 H6 120.7
C8 C7 C12 124.2(4)
C8 C7 O3 117.3(4)
C12 C7 O3 118.4(4)
C7 C8 C9 118.1(5)
C7 C8 H8 120.9
C9 C8 H8 120.9
C10 C9 C8 119.4(5)
C10 C9 H9 120.3
C8 C9 H9 120.3
C11 C10 C9 121.2(5)
C11 C10 H10 119.4
C9 C10 H10 119.4
C10 C11 C12 121.1(5)
C10 C11 H11 119.4
C12 C11 H11 119.4
C7 C12 C11 115.9(4)
C7 C12 C13 123.1(4)
C11 C12 C13 121.0(5)
N1 C13 C12 120.3(5)
N1 C13 H13 119.8
C12 C13 H13 119.8
C15 C14 N1 123.2(4)
C15 C14 C16 106.8(4)
N1 C14 C16 130.0(5)
N2 C15 C14 111.1(4)
N2 C15 C17 121.5(5)
C14 C15 C17 127.4(5)
O4 C16 N3 124.2(5)
O4 C16 C14 130.4(5)
N3 C16 C14 105.5(4)
C15 C17 H17A 109.5
C15 C17 H17B 109.5
H17A C17 H17B 109.5
C15 C17 H17C 109.5
H17A C17 H17C 109.5
H17B C17 H17C 109.5
N2 C18 H18A 109.5
N2 C18 H18B 109.5
H18A C18 H18B 109.5
N2 C18 H18C 109.5
H18A C18 H18C 109.5
H18B C18 H18C 109.5
C20 C19 C24 122.5(5)
C20 C19 N3 120.4(5)
C24 C19 N3 117.0(5)
C19 C20 C21 118.1(6)
C19 C20 H20 121.0
C21 C20 H20 121.0
C22 C21 C20 120.0(6)
C22 C21 H21 120.0
C20 C21 H21 120.0
C23 C22 C21 120.7(6)
C23 C22 H22 119.7
C21 C22 H22 119.7
C22 C23 C24 120.1(6)
C22 C23 H23 120.0
C24 C23 H23 120.0
C19 C24 C23 118.5(6)
C19 C24 H24 120.7
C23 C24 H24 120.7

loop_
_geom_bond_atom_site_label_1
_geom_bond_atom_site_label_2
_geom_bond_distance
S1 O1 1.408(4)
S1 O2 1.418(4)
S1 O3 1.586(4)
S1 C1 1.739(5)
O3 C7 1.421(5)
O4 C16 1.237(6)
N1 C13 1.256(6)
N1 C14 1.373(6)
N2 C15 1.331(6)
N2 N3 1.398(6)
N2 C18 1.442(7)
N3 C16 1.374(6)
N3 C19 1.435(6)
C1 C6 1.354(7)
C1 C2 1.379(7)
C2 C3 1.365(8)
C2 H2 0.930
C3 C4 1.367(8)
C3 H3 0.930
C4 C5 1.352(8)
C4 H4 0.930
C5 C6 1.368(8)
C5 H5 0.930
C6 H6 0.930
C7 C8 1.357(7)
C7 C12 1.376(7)
C8 C9 1.382(8)
C8 H8 0.930
C9 C10 1.375(7)
C9 H9 0.930
C10 C11 1.348(7)
C10 H10 0.930
C11 C12 1.398(7)
C11 H11 0.930
C12 C13 1.457(7)
C13 H13 0.930
C14 C15 1.353(7)
C14 C16 1.436(7)
C15 C17 1.490(7)
C17 H17A 0.960
C17 H17B 0.960
C17 H17C 0.960
C18 H18A 0.960
C18 H18B 0.960
C18 H18C 0.960
C19 C20 1.354(8)
C19 C24 1.373(8)
C20 C21 1.390(8)
C20 H20 0.930
C21 C22 1.366(10)
C21 H21 0.930
C22 C23 1.360(10)
C22 H22 0.930
C23 C24 1.376(8)
C23 H23 0.930
C24 H24 0.930

loop_
_geom_hbond_atom_site_label_D
_geom_hbond_atom_site_label_H
_geom_hbond_atom_site_label_A
_geom_hbond_site_symmetry_A
_geom_hbond_distance_DH
_geom_hbond_distance_HA
_geom_hbond_distance_DA
_geom_hbond_angle_DHA
_geom_hbond_publ_flag
C13 H13 O4 . 0.93 2.37 3.032(6) 128 yes
C4 H4 O4 2_565 0.93 2.49 3.286(7) 144 yes
C17 H17C O2 2_454 0.96 2.44 3.276(7) 145 yes
C3 H3 Cg 2_565 0.93 2.60 3.516(2) 168 yes

loop_
_geom_torsion_atom_site_label_1
_geom_torsion_atom_site_label_2
_geom_torsion_atom_site_label_3
_geom_torsion_atom_site_label_4
_geom_torsion
O1 S1 O3 C7 72.8(4)
O2 S1 O3 C7 -57.2(4)
C1 S1 O3 C7 -171.5(3)
C15 N2 N3 C16 8.6(6)
C18 N2 N3 C16 157.1(5)
C15 N2 N3 C19 155.4(4)
C18 N2 N3 C19 -56.1(6)
O1 S1 C1 C6 -133.2(5)
O2 S1 C1 C6 -0.1(5)
O3 S1 C1 C6 113.9(4)
O1 S1 C1 C2 47.0(5)
O2 S1 C1 C2 -179.9(4)
O3 S1 C1 C2 -65.9(5)
C6 C1 C2 C3 0.8(8)
S1 C1 C2 C3 -179.3(5)
C1 C2 C3 C4 -1.4(9)
C2 C3 C4 C5 1.6(9)
C3 C4 C5 C6 -1.3(10)
C2 C1 C6 C5 -0.5(9)
S1 C1 C6 C5 179.6(5)
C4 C5 C6 C1 0.7(10)
S1 O3 C7 C8 82.5(5)
S1 O3 C7 C12 -101.4(5)
C12 C7 C8 C9 2.6(8)
O3 C7 C8 C9 178.5(5)
C7 C8 C9 C10 -0.2(9)
C8 C9 C10 C11 -1.4(9)
C9 C10 C11 C12 0.7(9)
C8 C7 C12 C11 -3.2(8)
O3 C7 C12 C11 -179.1(4)
C8 C7 C12 C13 176.1(5)
O3 C7 C12 C13 0.2(7)
C10 C11 C12 C7 1.5(8)
C10 C11 C12 C13 -177.8(5)
C14 N1 C13 C12 -179.8(5)
C7 C12 C13 N1 -166.6(5)
C11 C12 C13 N1 12.6(7)
C13 N1 C14 C15 169.3(5)
C13 N1 C14 C16 -9.3(8)
N3 N2 C15 C14 -8.1(6)
C18 N2 C15 C14 -152.9(6)
N3 N2 C15 C17 171.0(5)
C18 N2 C15 C17 26.3(8)
N1 C14 C15 N2 -174.3(5)
C16 C14 C15 N2 4.6(6)
N1 C14 C15 C17 6.6(8)
C16 C14 C15 C17 -174.5(5)
N2 N3 C16 O4 173.5(5)
C19 N3 C16 O4 28.0(8)
N2 N3 C16 C14 -5.7(6)
C19 N3 C16 C14 -151.1(5)
C15 C14 C16 O4 -178.2(5)
N1 C14 C16 O4 0.6(10)
C15 C14 C16 N3 0.8(6)
N1 C14 C16 N3 179.6(5)
C16 N3 C19 C20 107.0(6)
N2 N3 C19 C20 -35.1(7)
C16 N3 C19 C24 -69.4(7)
N2 N3 C19 C24 148.4(5)
C24 C19 C20 C21 -1.2(9)
N3 C19 C20 C21 -177.4(5)
C19 C20 C21 C22 3.1(9)
C20 C21 C22 C23 -3.4(10)
C21 C22 C23 C24 1.7(10)
C20 C19 C24 C23 -0.5(8)
N3 C19 C24 C23 175.9(5)
C22 C23 C24 C19 0.2(9)

loop_
_cod_related_entry_id
_cod_related_entry_database
_cod_related_entry_code
1 ChemSpider 30655237
